data_1558528
loop_
_publ_author_name
'Li, Hao'
'Liang, Yu-Ru'
'Chen, Shao-Xin'
'Wang, Wen-Xuan'
'Zou, Yike'
'Nuryyeva, Selbi'
'Houk, K. N.'
'Xiong, Juan'
'Hu, Jin-Feng'

_publ_section_title
;
 Amentotaxins C-V, Structurally Diverse Diterpenoids from the Leaves and
 Twigs of the Vulnerable Conifer <i>Amentotaxus argotaenia</i> and Their
 Cytotoxic Effects.
;
_journal_issue 7
_journal_name_full 'Journal of natural products'
_journal_page_first 2129
_journal_page_last 2144
_journal_paper_doi 10.1021/acs.jnatprod.0c00064
_journal_volume 83
_journal_year 2020
_chemical_absolute_configuration rmad
_chemical_formula_moiety 'C19 H26 O3, 0.5(C H4 O)'
_chemical_formula_sum 'C19.5 H28 O3.5'
_chemical_formula_weight 318.42
_space_group_crystal_system orthorhombic
_space_group_IT_number 19
_space_group_name_Hall 'P 2ac 2ab'
_space_group_name_H-M_alt 'P 21 21 21'
_atom_sites_solution_hydrogens geom
_atom_sites_solution_primary dual
_audit_creation_date 2017-12-25
_audit_creation_method
;
Olex2 1.2
(compiled 2017.03.28 svn.r3405 for OlexSys, GUI svn.r5337)
;
_cell_angle_alpha 90
_cell_angle_beta 90
_cell_angle_gamma 90
_cell_formula_units_Z 8
_cell_length_a 6.7321(3)
_cell_length_b 13.4089(6)
_cell_length_c 37.6911(17)
_cell_measurement_reflns_used 7457
_cell_measurement_temperature 296
_cell_measurement_theta_max 53.597
_cell_measurement_theta_min 7.696
_cell_volume 3402.4(3)
_computing_cell_refinement 'SAINT v8.37A (Bruker, 2015)'
_computing_data_reduction 'SAINT v8.37A (Bruker, 2015)'
_computing_molecular_graphics 'Olex2 (Dolomanov et al., 2009)'
_computing_publication_material 'Olex2 (Dolomanov et al., 2009)'
_computing_structure_refinement 'ShelXL (Sheldrick, 2015)'
_computing_structure_solution 'ShelXT (Sheldrick, 2015)'
_diffrn_ambient_temperature 296
_diffrn_measured_fraction_theta_full 0.996
_diffrn_measured_fraction_theta_max 0.995
_diffrn_measurement_device_type 'Bruker D8 Venture'
_diffrn_measurement_method '\f and \w scans'
_diffrn_radiation_type GaK\a
_diffrn_radiation_wavelength 1.34139
_diffrn_reflns_av_R_equivalents 0.0371
_diffrn_reflns_av_unetI/netI 0.0260
_diffrn_reflns_Laue_measured_fraction_full 0.996
_diffrn_reflns_Laue_measured_fraction_max 0.995
_diffrn_reflns_limit_h_max 8
_diffrn_reflns_limit_h_min -7
_diffrn_reflns_limit_k_max 16
_diffrn_reflns_limit_k_min -16
_diffrn_reflns_limit_l_max 45
_diffrn_reflns_limit_l_min -45
_diffrn_reflns_number 32055
_diffrn_reflns_point_group_measured_fraction_full 0.996
_diffrn_reflns_point_group_measured_fraction_max 0.995
_diffrn_reflns_theta_full 53.594
_diffrn_reflns_theta_max 54.823
_diffrn_reflns_theta_min 3.043
_exptl_absorpt_coefficient_mu 0.429
_exptl_absorpt_correction_T_max 0.7508
_exptl_absorpt_correction_T_min 0.6133
_exptl_absorpt_correction_type multi-scan
_exptl_absorpt_process_details
'SADABS-2016/2 (Bruker,2016/2) was used for absorption correction. wR2(int) was 0.0901 before and 0.0500 after correction. The Ratio of minimum to maximum transmission is 0.7952. The \l/2 correction factor is Not present.'
_exptl_crystal_colour colourless
_exptl_crystal_colour_primary colourless
_exptl_crystal_density_diffrn 1.243
_exptl_crystal_description prism
_exptl_crystal_F_000 1384
_exptl_crystal_size_max 0.12
_exptl_crystal_size_mid 0.02
_exptl_crystal_size_min 0.01
_refine_diff_density_max 0.168
_refine_diff_density_min -0.327
_refine_diff_density_rms 0.041
_refine_ls_abs_structure_details
;
 Flack x determined using 2120 quotients [(I+)-(I-)]/[(I+)+(I-)]
 (Parsons, Flack and Wagner, Acta Cryst. B69 (2013) 249-259).
;
_refine_ls_abs_structure_Flack 0.06(8)
_refine_ls_extinction_method none
_refine_ls_goodness_of_fit_ref 1.079
_refine_ls_hydrogen_treatment constr
_refine_ls_matrix_type full
_refine_ls_number_parameters 420
_refine_ls_number_reflns 6427
_refine_ls_number_restraints 0
_refine_ls_restrained_S_all 1.079
_refine_ls_R_factor_all 0.0544
_refine_ls_R_factor_gt 0.0461
_refine_ls_shift/su_max 0.001
_refine_ls_shift/su_mean 0.000
_refine_ls_structure_factor_coef Fsqd
_refine_ls_weighting_details 'w=1/[\s^2^(Fo^2^)+(0.0770P)^2^+0.3752P] where P=(Fo^2^+2Fc^2^)/3'
_refine_ls_weighting_scheme calc
_refine_ls_wR_factor_gt 0.1247
_refine_ls_wR_factor_ref 0.1347
_reflns_Friedel_coverage 0.740
_reflns_Friedel_fraction_full 0.997
_reflns_Friedel_fraction_max 0.994
_reflns_number_gt 5593
_reflns_number_total 6427
_reflns_threshold_expression 'I > 2\s(I)'
_cod_data_source_file np0c00064_si_002.cif
_cod_data_source_block mjr17096_0m
_cod_depositor_comments 'Adding full bibliography for 1558526--1558528.cif.'
_cod_original_formula_sum 'C19.50 H28 O3.50'
_cod_database_code 1558528
_shelx_shelxl_version_number 2017/1
_shelx_space_group_comment
;
The symmetry employed for this shelxl refinement is uniquely defined
by the following loop, which should always be used as a source of
symmetry information in preference to the above space-group names.
They are only intended as comments.
;
_shelx_estimated_absorpt_t_max 0.996
_shelx_estimated_absorpt_t_min 0.950
_olex2_refinement_description
;
1. Fixed Uiso
 At 1.2 times of:
  All C(H) groups, All C(H,H) groups
 At 1.5 times of:
  All C(H,H,H) groups, All O(H) groups
2.a Ternary CH refined with riding coordinates:
 C3(H3), C5(H5), C9(H9), C13(H13), C3A(H3A), C5A(H5A), C9A(H9A), C13A(H13A)
2.b Secondary CH2 refined with riding coordinates:
 C1(H1A,H1B), C2(H2A,H2B), C6(H6A,H6B), C7(H7A,H7B), C11(H11A,H11B), C12(H12A,
 H12B), C14(H14A,H14B), C18(H18A,H18B), C1A(H1AB,H1AC), C2A(H2AA,H2AB),
 C6A(H6AA,H6AB), C7A(H7AA,H7AB), C11A(H11C,H11D), C12A(H12C,H12D), C14A(H14C,
 H14D), C18A(H18C,H18D)
2.c Tetrahedral OH refined with riding coordinates:
 O1S(H1S)
2.d X=CH2 refined with riding coordinates:
 C17(H17A,H17B), C17A(H17C,H17D)
2.e Idealised Me refined as rotating group:
 C20(H20A,H20B,H20C), C20A(H20D,H20E,H20F), C1S(H1SA,H1SB,H1SC)
2.f Idealised tetrahedral OH refined as rotating group:
 O1(H1), O1A(H1AA)
;
_olex2_submission_special_instructions 'No special instructions were received'

loop_
_space_group_symop_operation_xyz
'x, y, z'
'-x+1/2, -y, z+1/2'
'-x, y+1/2, -z+1/2'
'x+1/2, -y+1/2, -z'

loop_
_atom_site_label
_atom_site_type_symbol
_atom_site_fract_x
_atom_site_fract_y
_atom_site_fract_z
_atom_site_U_iso_or_equiv
_atom_site_adp_type
_atom_site_occupancy
_atom_site_site_symmetry_order
_atom_site_calc_flag
_atom_site_refinement_flags_posn
_atom_site_refinement_flags_adp
_atom_site_refinement_flags_occupancy
_atom_site_disorder_assembly
_atom_site_disorder_group
O1 O 0.7055(5) 0.5457(2) 0.76574(7) 0.0913(8) Uani 1 1 d . . . . .
H1 H 0.664162 0.488247 0.766765 0.137 Uiso 1 1 calc GR . . . .
O2 O 0.6806(4) 0.41308(19) 0.70788(7) 0.0873(8) Uani 1 1 d . . . . .
O3 O 0.5039(3) 0.6769(2) 0.55388(6) 0.0724(6) Uani 1 1 d . . . . .
C1 C 0.4739(5) 0.7152(2) 0.69712(8) 0.0578(7) Uani 1 1 d . . . . .
H1A H 0.591568 0.742184 0.685791 0.069 Uiso 1 1 calc R . . . .
H1B H 0.379875 0.769408 0.700139 0.069 Uiso 1 1 calc R . . . .
C2 C 0.5305(5) 0.6744(3) 0.73358(8) 0.0661(8) Uani 1 1 d . . . . .
H2A H 0.595463 0.726611 0.747109 0.079 Uiso 1 1 calc R . . . .
H2B H 0.410706 0.655466 0.746186 0.079 Uiso 1 1 calc R . . . .
C3 C 0.6661(5) 0.5859(3) 0.73125(8) 0.0640(8) Uani 1 1 d . . . . .
H3 H 0.792436 0.608118 0.721028 0.077 Uiso 1 1 calc R . . . .
C4 C 0.5797(4) 0.5082(2) 0.70721(8) 0.0569(7) Uani 1 1 d . . . . .
C5 C 0.5336(4) 0.5486(2) 0.67042(7) 0.0490(6) Uani 1 1 d . . . . .
H5 H 0.657354 0.578754 0.661898 0.059 Uiso 1 1 calc R . . . .
C6 C 0.4775(5) 0.4703(2) 0.64294(8) 0.0603(7) Uani 1 1 d . . . . .
H6A H 0.574496 0.416775 0.643155 0.072 Uiso 1 1 calc R . . . .
H6B H 0.348745 0.442173 0.648701 0.072 Uiso 1 1 calc R . . . .
C7 C 0.4704(5) 0.5175(2) 0.60631(8) 0.0581(7) Uani 1 1 d . . . . .
H7A H 0.601917 0.541582 0.600199 0.070 Uiso 1 1 calc R . . . .
H7B H 0.433748 0.467043 0.589075 0.070 Uiso 1 1 calc R . . . .
C8 C 0.3243(4) 0.6034(2) 0.60395(7) 0.0486(6) Uani 1 1 d . . . . .
C9 C 0.3590(4) 0.68085(18) 0.63480(7) 0.0435(5) Uani 1 1 d . . . . .
H9 H 0.488908 0.710516 0.629705 0.052 Uiso 1 1 calc R . . . .
C10 C 0.3808(4) 0.63499(19) 0.67258(7) 0.0453(6) Uani 1 1 d . . . . .
C11 C 0.2097(4) 0.7690(2) 0.63198(8) 0.0537(6) Uani 1 1 d . . . . .
H11A H 0.197544 0.799460 0.655214 0.064 Uiso 1 1 calc R . . . .
H11B H 0.265627 0.818647 0.616154 0.064 Uiso 1 1 calc R . . . .
C12 C 0.0011(4) 0.7428(2) 0.61875(9) 0.0615(7) Uani 1 1 d . . . . .
H12A H -0.073991 0.712944 0.637970 0.074 Uiso 1 1 calc R . . . .
H12B H -0.066651 0.803445 0.611626 0.074 Uiso 1 1 calc R . . . .
C13 C 0.0072(4) 0.6706(2) 0.58741(9) 0.0617(7) Uani 1 1 d . . . . .
H13 H -0.125285 0.658955 0.577484 0.074 Uiso 1 1 calc R . . . .
C14 C 0.1042(5) 0.5735(2) 0.60024(9) 0.0602(7) Uani 1 1 d . . . . .
H14A H 0.087574 0.520408 0.583015 0.072 Uiso 1 1 calc R . . . .
H14B H 0.049367 0.552320 0.622815 0.072 Uiso 1 1 calc R . . . .
C15 C 0.3491(4) 0.6639(2) 0.56987(8) 0.0539(6) Uani 1 1 d . . . . .
C16 C 0.1508(5) 0.7051(2) 0.55978(8) 0.0574(7) Uani 1 1 d . . . . .
C17 C 0.1223(6) 0.7611(3) 0.53143(9) 0.0716(9) Uani 1 1 d . . . . .
H17A H -0.003880 0.785402 0.526307 0.086 Uiso 1 1 calc R . . . .
H17B H 0.228395 0.776252 0.516577 0.086 Uiso 1 1 calc R . . . .
C18 C 0.4805(7) 0.4208(3) 0.72174(11) 0.0815(10) Uani 1 1 d . . . . .
H18A H 0.463088 0.417374 0.747263 0.098 Uiso 1 1 calc R . . . .
H18B H 0.373808 0.391314 0.707982 0.098 Uiso 1 1 calc R . . . .
C20 C 0.1828(4) 0.5991(2) 0.68827(8) 0.0597(7) Uani 1 1 d . . . . .
H20A H 0.087628 0.652418 0.687412 0.090 Uiso 1 1 calc GR . . . .
H20B H 0.202560 0.579062 0.712462 0.090 Uiso 1 1 calc GR . . . .
H20C H 0.134365 0.543552 0.674752 0.090 Uiso 1 1 calc GR . . . .
O1A O 1.0437(6) 0.1975(3) 0.70829(10) 0.1234(13) Uani 1 1 d . . . . .
H1AA H 1.073915 0.142494 0.716154 0.185 Uiso 1 1 calc GR . . . .
O2A O 1.0190(4) 0.3312(2) 0.64964(8) 0.0896(8) Uani 1 1 d . . . . .
O3A O 0.2466(3) 0.17999(17) 0.53813(6) 0.0682(6) Uani 1 1 d . . . . .
C1A C 0.6999(6) 0.0519(3) 0.64893(8) 0.0731(9) Uani 1 1 d . . . . .
H1AB H 0.569456 0.077143 0.655123 0.088 Uiso 1 1 calc R . . . .
H1AC H 0.689542 -0.019965 0.646525 0.088 Uiso 1 1 calc R . . . .
C2A C 0.8444(7) 0.0758(3) 0.67912(10) 0.0888(12) Uani 1 1 d . . . . .
H2AA H 0.788546 0.051823 0.701261 0.107 Uiso 1 1 calc R . . . .
H2AB H 0.967787 0.040225 0.675065 0.107 Uiso 1 1 calc R . . . .
C3A C 0.8891(7) 0.1866(3) 0.68267(10) 0.0862(11) Uani 1 1 d . . . . .
H3A H 0.769904 0.220350 0.691531 0.103 Uiso 1 1 calc R . . . .
C4A C 0.9430(5) 0.2305(3) 0.64722(9) 0.0692(9) Uani 1 1 d . . . . .
C5A C 0.7858(4) 0.2116(2) 0.61906(8) 0.0537(6) Uani 1 1 d . . . . .
H5A H 0.659780 0.234059 0.629315 0.064 Uiso 1 1 calc R . . . .
C6A C 0.8113(5) 0.2696(2) 0.58477(8) 0.0590(7) Uani 1 1 d . . . . .
H6AA H 0.928997 0.246409 0.572424 0.071 Uiso 1 1 calc R . . . .
H6AB H 0.828565 0.339850 0.590055 0.071 Uiso 1 1 calc R . . . .
C7A C 0.6301(5) 0.2555(2) 0.56129(8) 0.0581(7) Uani 1 1 d . . . . .
H7AA H 0.647554 0.293526 0.539615 0.070 Uiso 1 1 calc R . . . .
H7AB H 0.513955 0.281376 0.573423 0.070 Uiso 1 1 calc R . . . .
C8A C 0.5950(4) 0.1464(2) 0.55190(7) 0.0477(6) Uani 1 1 d . . . . .
C9A C 0.5893(4) 0.08048(19) 0.58604(7) 0.0477(6) Uani 1 1 d . . . . .
H9A H 0.469732 0.101886 0.598761 0.057 Uiso 1 1 calc R . . . .
C10A C 0.7626(4) 0.0967(2) 0.61280(7) 0.0516(6) Uani 1 1 d . . . . .
C11A C 0.5494(5) -0.0303(2) 0.57592(9) 0.0623(8) Uani 1 1 d . . . . .
H11C H 0.594543 -0.072147 0.595298 0.075 Uiso 1 1 calc R . . . .
H11D H 0.406960 -0.039564 0.573771 0.075 Uiso 1 1 calc R . . . .
C12A C 0.6469(5) -0.0670(2) 0.54178(10) 0.0705(9) Uani 1 1 d . . . . .
H12C H 0.786463 -0.079961 0.546179 0.085 Uiso 1 1 calc R . . . .
H12D H 0.585308 -0.129201 0.534555 0.085 Uiso 1 1 calc R . . . .
C13A C 0.6272(5) 0.0086(2) 0.51207(9) 0.0644(8) Uani 1 1 d . . . . .
H13A H 0.678366 -0.017551 0.489582 0.077 Uiso 1 1 calc R . . . .
C14A C 0.7357(5) 0.1049(2) 0.52317(8) 0.0607(7) Uani 1 1 d . . . . .
H14C H 0.748770 0.150779 0.503411 0.073 Uiso 1 1 calc R . . . .
H14D H 0.866306 0.090606 0.532791 0.073 Uiso 1 1 calc R . . . .
C15A C 0.3951(4) 0.1307(2) 0.53334(8) 0.0533(7) Uani 1 1 d . . . . .
C16A C 0.4158(5) 0.0448(2) 0.50845(8) 0.0602(7) Uani 1 1 d . . . . .
C17A C 0.2689(6) 0.0092(3) 0.48874(9) 0.0741(9) Uani 1 1 d . . . . .
H17C H 0.143418 0.038040 0.489952 0.089 Uiso 1 1 calc R . . . .
H17D H 0.291243 -0.044640 0.473700 0.089 Uiso 1 1 calc R . . . .
C18A C 1.1493(6) 0.2517(3) 0.63787(13) 0.0896(12) Uani 1 1 d . . . . .
H18C H 1.252135 0.229341 0.654060 0.107 Uiso 1 1 calc R . . . .
H18D H 1.185464 0.249841 0.612969 0.107 Uiso 1 1 calc R . . . .
C20A C 0.9593(5) 0.0498(2) 0.60066(10) 0.0629(8) Uani 1 1 d . . . . .
H20D H 0.938718 -0.019544 0.595435 0.094 Uiso 1 1 calc GR . . . .
H20E H 1.056295 0.056111 0.619194 0.094 Uiso 1 1 calc GR . . . .
H20F H 1.005837 0.083379 0.579766 0.094 Uiso 1 1 calc GR . . . .
O1S O 1.0348(8) 0.3761(4) 0.74314(13) 0.1438(16) Uani 1 1 d . . . . .
H1S H 1.043577 0.325278 0.731128 0.216 Uiso 1 1 calc R . . . .
C1S C 1.0110(13) 0.3538(5) 0.7738(2) 0.167(4) Uani 1 1 d . . . . .
H1SA H 0.928192 0.295637 0.775229 0.251 Uiso 1 1 calc GR . . . .
H1SB H 0.948468 0.408042 0.786080 0.251 Uiso 1 1 calc GR . . . .
H1SC H 1.137437 0.339872 0.784476 0.251 Uiso 1 1 calc GR . . . .

loop_
_atom_site_aniso_label
_atom_site_aniso_U_11
_atom_site_aniso_U_22
_atom_site_aniso_U_33
_atom_site_aniso_U_23
_atom_site_aniso_U_13
_atom_site_aniso_U_12
O1 0.109(2) 0.0969(18) 0.0678(14) 0.0163(14) -0.0212(15) 0.0058(18)
O2 0.0996(19) 0.0776(15) 0.0846(16) 0.0058(13) -0.0130(15) 0.0386(15)
O3 0.0585(13) 0.0961(17) 0.0624(13) 0.0108(12) 0.0120(10) 0.0120(12)
C1 0.0651(18) 0.0514(14) 0.0569(16) -0.0043(12) -0.0018(14) 0.0023(14)
C2 0.070(2) 0.0709(19) 0.0575(17) -0.0081(14) -0.0027(15) -0.0004(17)
C3 0.0597(17) 0.077(2) 0.0555(16) 0.0083(14) -0.0062(14) 0.0011(16)
C4 0.0520(15) 0.0547(15) 0.0641(17) 0.0049(13) -0.0010(13) 0.0107(13)
C5 0.0422(14) 0.0502(14) 0.0545(15) 0.0016(12) 0.0033(11) 0.0031(11)
C6 0.0652(18) 0.0464(14) 0.0691(18) -0.0024(13) -0.0031(14) 0.0106(13)
C7 0.0603(18) 0.0553(16) 0.0588(16) -0.0082(13) -0.0006(14) 0.0118(14)
C8 0.0433(13) 0.0465(13) 0.0561(14) -0.0039(11) 0.0018(12) 0.0028(11)
C9 0.0356(12) 0.0425(12) 0.0524(13) -0.0010(10) 0.0042(10) -0.0004(10)
C10 0.0384(13) 0.0461(13) 0.0514(14) -0.0007(11) 0.0042(10) 0.0012(11)
C11 0.0544(15) 0.0477(14) 0.0591(16) -0.0011(12) 0.0039(13) 0.0057(12)
C12 0.0445(15) 0.0652(18) 0.0748(19) 0.0069(15) 0.0075(14) 0.0119(13)
C13 0.0403(13) 0.0697(18) 0.0750(19) 0.0013(15) -0.0089(13) -0.0013(14)
C14 0.0528(16) 0.0569(16) 0.0708(18) -0.0044(14) -0.0078(14) -0.0067(13)
C15 0.0514(15) 0.0584(16) 0.0519(15) -0.0058(12) -0.0013(13) 0.0054(13)
C16 0.0548(16) 0.0588(16) 0.0587(16) -0.0060(13) -0.0093(13) 0.0057(13)
C17 0.074(2) 0.077(2) 0.0637(18) -0.0015(16) -0.0107(16) 0.0184(18)
C18 0.098(3) 0.066(2) 0.080(2) 0.0192(17) -0.005(2) 0.000(2)
C20 0.0460(15) 0.0678(18) 0.0655(17) 0.0118(14) 0.0129(13) 0.0029(13)
O1A 0.133(3) 0.135(3) 0.102(2) -0.024(2) -0.062(2) 0.018(2)
O2A 0.0742(16) 0.0774(16) 0.117(2) -0.0403(15) -0.0097(15) -0.0075(13)
O3A 0.0540(12) 0.0735(14) 0.0770(14) -0.0032(11) -0.0015(10) 0.0135(11)
C1A 0.077(2) 0.080(2) 0.0629(18) 0.0123(16) -0.0053(17) -0.0063(18)
C2A 0.100(3) 0.104(3) 0.0624(19) 0.0110(19) -0.015(2) -0.003(2)
C3A 0.088(3) 0.103(3) 0.068(2) -0.0158(19) -0.0221(19) 0.011(2)
C4A 0.0568(18) 0.0709(19) 0.080(2) -0.0214(17) -0.0089(16) 0.0056(15)
C5A 0.0483(15) 0.0492(14) 0.0637(16) -0.0098(12) 0.0020(13) 0.0018(12)
C6A 0.0577(16) 0.0422(13) 0.0771(18) -0.0060(13) 0.0081(15) -0.0063(12)
C7A 0.0627(17) 0.0424(14) 0.0691(18) 0.0026(12) 0.0014(14) 0.0008(13)
C8A 0.0440(13) 0.0436(13) 0.0554(15) 0.0004(11) 0.0055(11) 0.0014(11)
C9A 0.0431(13) 0.0431(13) 0.0569(15) 0.0001(11) 0.0043(12) 0.0003(11)
C10A 0.0500(15) 0.0492(14) 0.0557(15) 0.0010(12) 0.0003(12) 0.0008(12)
C11A 0.0639(19) 0.0442(14) 0.079(2) 0.0075(14) -0.0090(15) -0.0074(13)
C12A 0.0666(19) 0.0482(15) 0.097(2) -0.0191(16) -0.0128(18) 0.0066(14)
C13A 0.0597(18) 0.0668(18) 0.0666(18) -0.0196(15) 0.0036(15) 0.0042(15)
C14A 0.0527(16) 0.0675(18) 0.0618(16) -0.0040(14) 0.0117(13) 0.0010(14)
C15A 0.0488(15) 0.0548(15) 0.0565(15) 0.0060(12) 0.0039(12) 0.0024(13)
C16A 0.0616(17) 0.0610(17) 0.0579(16) -0.0024(14) -0.0028(14) -0.0015(14)
C17A 0.072(2) 0.075(2) 0.075(2) -0.0071(17) -0.0126(17) -0.0025(17)
C18A 0.0557(19) 0.092(3) 0.121(3) -0.038(2) -0.009(2) -0.0038(19)
C20A 0.0515(17) 0.0561(16) 0.081(2) -0.0062(15) -0.0081(15) 0.0099(13)
O1S 0.140(4) 0.155(4) 0.137(3) 0.011(3) -0.023(3) 0.047(3)
C1S 0.190(7) 0.108(4) 0.204(7) 0.057(5) 0.112(6) 0.047(4)

loop_
_atom_type_symbol
_atom_type_description
_atom_type_scat_dispersion_real
_atom_type_scat_dispersion_imag
_atom_type_scat_source
C C 0.0150 0.0070 'International Tables Vol C Tables 4.2.6.8 and 6.1.1.4'
H H 0.0000 0.0000 'International Tables Vol C Tables 4.2.6.8 and 6.1.1.4'
O O 0.0410 0.0250 'International Tables Vol C Tables 4.2.6.8 and 6.1.1.4'

loop_
_geom_angle_atom_site_label_1
_geom_angle_atom_site_label_2
_geom_angle_atom_site_label_3
_geom_angle
_geom_angle_site_symmetry_1
_geom_angle_site_symmetry_3
_geom_angle_publ_flag
C3 O1 H1 109.5 . . ?
C4 O2 C18 60.4(2) . . ?
H1A C1 H1B 107.8 . . ?
C2 C1 H1A 109.0 . . ?
C2 C1 H1B 109.0 . . ?
C2 C1 C10 112.9(2) . . ?
C10 C1 H1A 109.0 . . ?
C10 C1 H1B 109.0 . . ?
C1 C2 H2A 109.1 . . ?
C1 C2 H2B 109.1 . . ?
H2A C2 H2B 107.8 . . ?
C3 C2 C1 112.5(3) . . ?
C3 C2 H2A 109.1 . . ?
C3 C2 H2B 109.1 . . ?
O1 C3 C2 110.9(3) . . ?
O1 C3 H3 108.1 . . ?
O1 C3 C4 111.0(3) . . ?
C2 C3 H3 108.1 . . ?
C4 C3 C2 110.5(3) . . ?
C4 C3 H3 108.1 . . ?
O2 C4 C3 114.9(3) . . ?
O2 C4 C5 115.2(2) . . ?
O2 C4 C18 59.9(2) . . ?
C3 C4 C5 112.5(2) . . ?
C18 C4 C3 120.7(3) . . ?
C18 C4 C5 122.4(3) . . ?
C4 C5 H5 105.8 . . ?
C4 C5 C6 115.2(2) . . ?
C4 C5 C10 110.7(2) . . ?
C6 C5 H5 105.8 . . ?
C6 C5 C10 112.7(2) . . ?
C10 C5 H5 105.8 . . ?
C5 C6 H6A 109.7 . . ?
C5 C6 H6B 109.7 . . ?
H6A C6 H6B 108.2 . . ?
C7 C6 C5 109.8(2) . . ?
C7 C6 H6A 109.7 . . ?
C7 C6 H6B 109.7 . . ?
C6 C7 H7A 109.0 . . ?
C6 C7 H7B 109.0 . . ?
H7A C7 H7B 107.8 . . ?
C8 C7 C6 113.0(2) . . ?
C8 C7 H7A 109.0 . . ?
C8 C7 H7B 109.0 . . ?
C7 C8 C9 111.2(2) . . ?
C7 C8 C14 115.6(2) . . ?
C7 C8 C15 112.4(2) . . ?
C14 C8 C9 112.4(2) . . ?
C15 C8 C9 104.7(2) . . ?
C15 C8 C14 99.6(2) . . ?
C8 C9 H9 104.8 . . ?
C10 C9 C8 115.3(2) . . ?
C10 C9 H9 104.8 . . ?
C11 C9 C8 110.8(2) . . ?
C11 C9 H9 104.8 . . ?
C11 C9 C10 115.0(2) . . ?
C1 C10 C5 106.3(2) . . ?
C1 C10 C9 108.0(2) . . ?
C5 C10 C9 108.0(2) . . ?
C20 C10 C1 109.8(2) . . ?
C20 C10 C5 111.2(2) . . ?
C20 C10 C9 113.2(2) . . ?
C9 C11 H11A 108.2 . . ?
C9 C11 H11B 108.2 . . ?
H11A C11 H11B 107.4 . . ?
C12 C11 C9 116.2(2) . . ?
C12 C11 H11A 108.2 . . ?
C12 C11 H11B 108.2 . . ?
C11 C12 H12A 109.2 . . ?
C11 C12 H12B 109.2 . . ?
H12A C12 H12B 107.9 . . ?
C13 C12 C11 111.9(2) . . ?
C13 C12 H12A 109.2 . . ?
C13 C12 H12B 109.2 . . ?
C12 C13 H13 111.8 . . ?
C12 C13 C14 107.8(3) . . ?
C14 C13 H13 111.8 . . ?
C16 C13 C12 111.1(3) . . ?
C16 C13 H13 111.8 . . ?
C16 C13 C14 101.9(2) . . ?
C8 C14 H14A 111.3 . . ?
C8 C14 H14B 111.3 . . ?
C13 C14 C8 102.5(2) . . ?
C13 C14 H14A 111.3 . . ?
C13 C14 H14B 111.3 . . ?
H14A C14 H14B 109.2 . . ?
O3 C15 C8 125.9(3) . . ?
O3 C15 C16 125.9(3) . . ?
C16 C15 C8 108.2(2) . . ?
C13 C16 C15 106.6(2) . . ?
C17 C16 C13 130.3(3) . . ?
C17 C16 C15 123.1(3) . . ?
C16 C17 H17A 120.0 . . ?
C16 C17 H17B 120.0 . . ?
H17A C17 H17B 120.0 . . ?
O2 C18 C4 59.7(2) . . ?
O2 C18 H18A 117.8 . . ?
O2 C18 H18B 117.8 . . ?
C4 C18 H18A 117.8 . . ?
C4 C18 H18B 117.8 . . ?
H18A C18 H18B 114.9 . . ?
C10 C20 H20A 109.5 . . ?
C10 C20 H20B 109.5 . . ?
C10 C20 H20C 109.5 . . ?
H20A C20 H20B 109.5 . . ?
H20A C20 H20C 109.5 . . ?
H20B C20 H20C 109.5 . . ?
C3A O1A H1AA 109.5 . . ?
C4A O2A C18A 60.6(2) . . ?
H1AB C1A H1AC 107.7 . . ?
C2A C1A H1AB 108.9 . . ?
C2A C1A H1AC 108.9 . . ?
C2A C1A C10A 113.6(3) . . ?
C10A C1A H1AB 108.9 . . ?
C10A C1A H1AC 108.9 . . ?
C1A C2A H2AA 108.9 . . ?
C1A C2A H2AB 108.9 . . ?
H2AA C2A H2AB 107.7 . . ?
C3A C2A C1A 113.3(3) . . ?
C3A C2A H2AA 108.9 . . ?
C3A C2A H2AB 108.9 . . ?
O1A C3A C2A 107.7(3) . . ?
O1A C3A H3A 108.6 . . ?
O1A C3A C4A 112.6(4) . . ?
C2A C3A H3A 108.6 . . ?
C4A C3A C2A 110.6(3) . . ?
C4A C3A H3A 108.6 . . ?
O2A C4A C3A 113.2(3) . . ?
O2A C4A C5A 116.5(3) . . ?
O2A C4A C18A 59.8(2) . . ?
C3A C4A C5A 112.7(3) . . ?
C18A C4A C3A 121.3(3) . . ?
C18A C4A C5A 121.8(3) . . ?
C4A C5A H5A 106.0 . . ?
C4A C5A C10A 109.8(2) . . ?
C6A C5A C4A 115.5(3) . . ?
C6A C5A H5A 106.0 . . ?
C6A C5A C10A 112.8(2) . . ?
C10A C5A H5A 106.0 . . ?
C5A C6A H6AA 109.7 . . ?
C5A C6A H6AB 109.7 . . ?
C5A C6A C7A 110.0(2) . . ?
H6AA C6A H6AB 108.2 . . ?
C7A C6A H6AA 109.7 . . ?
C7A C6A H6AB 109.7 . . ?
C6A C7A H7AA 109.1 . . ?
C6A C7A H7AB 109.1 . . ?
C6A C7A C8A 112.3(2) . . ?
H7AA C7A H7AB 107.9 . . ?
C8A C7A H7AA 109.1 . . ?
C8A C7A H7AB 109.1 . . ?
C7A C8A C9A 110.9(2) . . ?
C7A C8A C14A 114.5(2) . . ?
C7A C8A C15A 112.0(2) . . ?
C14A C8A C9A 112.9(2) . . ?
C15A C8A C9A 106.1(2) . . ?
C15A C8A C14A 99.7(2) . . ?
C8A C9A H9A 104.9 . . ?
C10A C9A C8A 115.8(2) . . ?
C10A C9A H9A 104.9 . . ?
C11A C9A C8A 110.1(2) . . ?
C11A C9A H9A 104.9 . . ?
C11A C9A C10A 114.9(2) . . ?
C1A C10A C5A 106.1(2) . . ?
C1A C10A C9A 108.1(2) . . ?
C9A C10A C5A 108.0(2) . . ?
C20A C10A C1A 109.8(3) . . ?
C20A C10A C5A 111.2(2) . . ?
C20A C10A C9A 113.3(2) . . ?
C9A C11A H11C 108.3 . . ?
C9A C11A H11D 108.3 . . ?
H11C C11A H11D 107.4 . . ?
C12A C11A C9A 116.1(3) . . ?
C12A C11A H11C 108.3 . . ?
C12A C11A H11D 108.3 . . ?
C11A C12A H12C 109.3 . . ?
C11A C12A H12D 109.3 . . ?
H12C C12A H12D 107.9 . . ?
C13A C12A C11A 111.7(2) . . ?
C13A C12A H12C 109.3 . . ?
C13A C12A H12D 109.3 . . ?
C12A C13A H13A 111.6 . . ?
C12A C13A C14A 108.6(3) . . ?
C14A C13A H13A 111.6 . . ?
C16A C13A C12A 111.3(3) . . ?
C16A C13A H13A 111.6 . . ?
C16A C13A C14A 101.7(2) . . ?
C8A C14A H14C 111.4 . . ?
C8A C14A H14D 111.4 . . ?
C13A C14A C8A 101.6(2) . . ?
C13A C14A H14C 111.4 . . ?
C13A C14A H14D 111.4 . . ?
H14C C14A H14D 109.3 . . ?
O3A C15A C8A 125.5(3) . . ?
O3A C15A C16A 126.3(3) . . ?
C16A C15A C8A 108.2(2) . . ?
C15A C16A C13A 106.2(3) . . ?
C17A C16A C13A 129.7(3) . . ?
C17A C16A C15A 124.1(3) . . ?
C16A C17A H17C 120.0 . . ?
C16A C17A H17D 120.0 . . ?
H17C C17A H17D 120.0 . . ?
O2A C18A C4A 59.6(2) . . ?
O2A C18A H18C 117.8 . . ?
O2A C18A H18D 117.8 . . ?
C4A C18A H18C 117.8 . . ?
C4A C18A H18D 117.8 . . ?
H18C C18A H18D 114.9 . . ?
C10A C20A H20D 109.5 . . ?
C10A C20A H20E 109.5 . . ?
C10A C20A H20F 109.5 . . ?
H20D C20A H20E 109.5 . . ?
H20D C20A H20F 109.5 . . ?
H20E C20A H20F 109.5 . . ?
C1S O1S H1S 109.5 . . ?
O1S C1S H1SA 109.5 . . ?
O1S C1S H1SB 109.5 . . ?
O1S C1S H1SC 109.5 . . ?
H1SA C1S H1SB 109.5 . . ?
H1SA C1S H1SC 109.5 . . ?
H1SB C1S H1SC 109.5 . . ?

loop_
_geom_bond_atom_site_label_1
_geom_bond_atom_site_label_2
_geom_bond_distance
_geom_bond_site_symmetry_2
_geom_bond_publ_flag
O1 H1 0.8200 . ?
O1 C3 1.432(4) . ?
O2 C4 1.445(4) . ?
O2 C18 1.448(5) . ?
O3 C15 1.216(4) . ?
C1 H1A 0.9700 . ?
C1 H1B 0.9700 . ?
C1 C2 1.527(4) . ?
C1 C10 1.551(4) . ?
C2 H2A 0.9700 . ?
C2 H2B 0.9700 . ?
C2 C3 1.500(5) . ?
C3 H3 0.9800 . ?
C3 C4 1.499(5) . ?
C4 C5 1.521(4) . ?
C4 C18 1.456(5) . ?
C5 H5 0.9800 . ?
C5 C6 1.523(4) . ?
C5 C10 1.552(4) . ?
C6 H6A 0.9700 . ?
C6 H6B 0.9700 . ?
C6 C7 1.520(4) . ?
C7 H7A 0.9700 . ?
C7 H7B 0.9700 . ?
C7 C8 1.517(4) . ?
C8 C9 1.577(4) . ?
C8 C14 1.541(4) . ?
C8 C15 1.529(4) . ?
C9 H9 0.9800 . ?
C9 C10 1.558(4) . ?
C9 C11 1.555(4) . ?
C10 C20 1.535(4) . ?
C11 H11A 0.9700 . ?
C11 H11B 0.9700 . ?
C11 C12 1.531(4) . ?
C12 H12A 0.9700 . ?
C12 H12B 0.9700 . ?
C12 C13 1.528(5) . ?
C13 H13 0.9800 . ?
C13 C14 1.535(5) . ?
C13 C16 1.494(5) . ?
C14 H14A 0.9700 . ?
C14 H14B 0.9700 . ?
C15 C16 1.495(4) . ?
C16 C17 1.320(4) . ?
C17 H17A 0.9300 . ?
C17 H17B 0.9300 . ?
C18 H18A 0.9700 . ?
C18 H18B 0.9700 . ?
C20 H20A 0.9600 . ?
C20 H20B 0.9600 . ?
C20 H20C 0.9600 . ?
O1A H1AA 0.8200 . ?
O1A C3A 1.427(5) . ?
O2A C4A 1.447(4) . ?
O2A C18A 1.450(5) . ?
O3A C15A 1.212(3) . ?
C1A H1AB 0.9700 . ?
C1A H1AC 0.9700 . ?
C1A C2A 1.531(5) . ?
C1A C10A 1.547(4) . ?
C2A H2AA 0.9700 . ?
C2A H2AB 0.9700 . ?
C2A C3A 1.522(6) . ?
C3A H3A 0.9800 . ?
C3A C4A 1.505(6) . ?
C4A C5A 1.520(4) . ?
C4A C18A 1.461(5) . ?
C5A H5A 0.9800 . ?
C5A C6A 1.518(4) . ?
C5A C10A 1.566(4) . ?
C6A H6AA 0.9700 . ?
C6A H6AB 0.9700 . ?
C6A C7A 1.519(4) . ?
C7A H7AA 0.9700 . ?
C7A H7AB 0.9700 . ?
C7A C8A 1.523(4) . ?
C8A C9A 1.562(4) . ?
C8A C14A 1.543(4) . ?
C8A C15A 1.532(4) . ?
C9A H9A 0.9800 . ?
C9A C10A 1.558(4) . ?
C9A C11A 1.557(4) . ?
C10A C20A 1.536(4) . ?
C11A H11C 0.9700 . ?
C11A H11D 0.9700 . ?
C11A C12A 1.526(5) . ?
C12A H12C 0.9700 . ?
C12A H12D 0.9700 . ?
C12A C13A 1.517(5) . ?
C13A H13A 0.9800 . ?
C13A C14A 1.541(4) . ?
C13A C16A 1.510(5) . ?
C14A H14C 0.9700 . ?
C14A H14D 0.9700 . ?
C15A C16A 1.492(4) . ?
C16A C17A 1.326(5) . ?
C17A H17C 0.9300 . ?
C17A H17D 0.9300 . ?
C18A H18C 0.9700 . ?
C18A H18D 0.9700 . ?
C20A H20D 0.9600 . ?
C20A H20E 0.9600 . ?
C20A H20F 0.9600 . ?
O1S H1S 0.8200 . ?
O1S C1S 1.203(7) . ?
C1S H1SA 0.9600 . ?
C1S H1SB 0.9600 . ?
C1S H1SC 0.9600 . ?

loop_
_geom_hbond_atom_site_label_D
_geom_hbond_atom_site_label_H
_geom_hbond_atom_site_label_A
_geom_hbond_distance_DH
_geom_hbond_distance_HA
_geom_hbond_distance_DA
_geom_hbond_angle_DHA
_geom_hbond_site_symmetry_A
_geom_hbond_publ_flag
O1A H1AA O1 0.82 2.09 2.819(5) 148.6 3_746 yes
O1S H1S O1A 0.82 1.92 2.732(6) 171.9 . yes
